data_7704389
loop_
_publ_author_name
'Yang, Dongdong'
'Lu, Liping'
'Feng, Sisi'
'Zhu, Miaoli'

_publ_section_title
;
 First Ln-MOF as a trifunctional luminescent probe for the efficient
 sensing of aspartic acid, Fe<sup>3+</sup> and DMSO.
;
_journal_issue 22
_journal_name_full 'Dalton transactions (Cambridge, England : 2003)'
_journal_page_first 7514
_journal_page_last 7524
_journal_paper_doi 10.1039/d0dt00938e
_journal_volume 49
_journal_year 2020
_chemical_formula_sum 'C23 H17 Eu O15'
_chemical_formula_weight 685.33
_space_group_crystal_system monoclinic
_space_group_IT_number 14
_space_group_name_Hall '-P 2yn'
_space_group_name_H-M_alt 'P 1 21/n 1'
_atom_sites_solution_hydrogens mixed
_audit_creation_method SHELXL-2014/7
_audit_update_record
;
2019-09-29 deposited with the CCDC.	2020-05-12 downloaded from the CCDC.
;
_cell_angle_alpha 90
_cell_angle_beta 112.0393(14)
_cell_angle_gamma 90
_cell_formula_units_Z 4
_cell_length_a 11.0093(6)
_cell_length_b 16.7313(9)
_cell_length_c 13.0739(8)
_cell_measurement_reflns_used 9747
_cell_measurement_temperature 296(2)
_cell_measurement_theta_max 28.21
_cell_measurement_theta_min 2.43
_cell_volume 2232.2(2)
_computing_cell_refinement 'Bruker SAINT'
_computing_data_collection 'Bruker APEX2'
_computing_data_reduction 'Bruker SAINT'
_computing_molecular_graphics 'Bruker SHELXTL'
_computing_publication_material 'Bruker SHELXTL'
_computing_structure_refinement 'SHELXL-2014 (Sheldrick 2014)'
_computing_structure_solution 'SHELXS-97 (Sheldrick 2008)'
_diffrn_ambient_temperature 296(2)
_diffrn_measured_fraction_theta_full 0.999
_diffrn_measured_fraction_theta_max 0.994
_diffrn_measurement_device_type 'Bruker APEX-II CCD'
_diffrn_measurement_method '\f and \w scans'
_diffrn_radiation_type MoK\a
_diffrn_radiation_wavelength 0.71073
_diffrn_reflns_av_R_equivalents 0.0618
_diffrn_reflns_av_unetI/netI 0.0670
_diffrn_reflns_Laue_measured_fraction_full 0.999
_diffrn_reflns_Laue_measured_fraction_max 0.994
_diffrn_reflns_limit_h_max 14
_diffrn_reflns_limit_h_min -14
_diffrn_reflns_limit_k_max 20
_diffrn_reflns_limit_k_min -22
_diffrn_reflns_limit_l_max 17
_diffrn_reflns_limit_l_min -17
_diffrn_reflns_number 28293
_diffrn_reflns_point_group_measured_fraction_full 0.999
_diffrn_reflns_point_group_measured_fraction_max 0.994
_diffrn_reflns_theta_full 25.242
_diffrn_reflns_theta_max 28.266
_diffrn_reflns_theta_min 2.435
_exptl_absorpt_coefficient_mu 2.896
_exptl_absorpt_correction_type multi-scan
_exptl_absorpt_process_details SADABS
_exptl_crystal_colour colorless
_exptl_crystal_density_diffrn 2.039
_exptl_crystal_description block
_exptl_crystal_F_000 1352
_exptl_crystal_size_max 0.28
_exptl_crystal_size_mid 0.25
_exptl_crystal_size_min 0.25
_exptl_transmission_factor_max 0.7457
_exptl_transmission_factor_min 0.5705
_refine_diff_density_max 1.253
_refine_diff_density_min -0.902
_refine_diff_density_rms 0.168
_refine_ls_extinction_method none
_refine_ls_goodness_of_fit_ref 1.014
_refine_ls_hydrogen_treatment constr
_refine_ls_matrix_type full
_refine_ls_number_parameters 354
_refine_ls_number_reflns 5505
_refine_ls_number_restraints 3
_refine_ls_restrained_S_all 1.062
_refine_ls_R_factor_all 0.0765
_refine_ls_R_factor_gt 0.0440
_refine_ls_shift/su_max 0.002
_refine_ls_shift/su_mean 0.000
_refine_ls_structure_factor_coef Fsqd
_refine_ls_weighting_details 'w=1/[\s^2^(Fo^2^)+(0.0036P)^2^+10.9430P] where P=(Fo^2^+2Fc^2^)/3'
_refine_ls_weighting_scheme calc
_refine_ls_wR_factor_gt 0.0620
_refine_ls_wR_factor_ref 0.0700
_reflns_Friedel_coverage 0.000
_reflns_number_gt 4002
_reflns_number_total 5505
_reflns_threshold_expression 'I > 2\s(I)'
_cod_data_source_file d0dt00938e2.cif
_cod_data_source_block eu+L79-4
_cod_depositor_comments 'Adding full bibliography for 7704388--7704392.cif.'
_cod_original_sg_symbol_H-M 'P 21/n'
_cod_database_code 7704389
_shelx_shelxl_version_number 2014/7
_shelx_space_group_comment
;
The symmetry employed for this shelxl refinement is uniquely defined
by the following loop, which should always be used as a source of
symmetry information in preference to the above space-group names.
They are only intended as comments.
;

loop_
_space_group_symop_operation_xyz
'x, y, z'
'-x+1/2, y+1/2, -z+1/2'
'-x, -y, -z'
'x-1/2, -y-1/2, z-1/2'

loop_
_atom_site_label
_atom_site_type_symbol
_atom_site_fract_x
_atom_site_fract_y
_atom_site_fract_z
_atom_site_U_iso_or_equiv
_atom_site_adp_type
_atom_site_occupancy
_atom_site_site_symmetry_order
_atom_site_calc_flag
_atom_site_refinement_flags_posn
_atom_site_refinement_flags_adp
_atom_site_refinement_flags_occupancy
_atom_site_disorder_assembly
_atom_site_disorder_group
Eu1 Eu 0.75756(2) 0.00537(2) 0.51404(2) 0.01431(7) Uani 1 1 d . . . . .
C1 C 0.5045(5) 0.1244(3) 0.5223(4) 0.0205(12) Uani 1 1 d . . . . .
C2 C 0.4773(4) 0.2084(3) 0.5487(4) 0.0179(10) Uani 1 1 d . . . . .
C3 C 0.3869(4) 0.2222(3) 0.5966(4) 0.0193(10) Uani 1 1 d . . . . .
H3 H 0.3404 0.1799 0.6103 0.023 Uiso 1 1 calc R U . . .
C4 C 0.3660(5) 0.2992(3) 0.6239(4) 0.0192(10) Uani 1 1 d . . . . .
C5 C 0.2716(5) 0.3168(3) 0.6770(4) 0.0252(12) Uani 1 1 d . . . . .
C6 C 0.4309(5) 0.3629(3) 0.6010(4) 0.0219(11) Uani 1 1 d . . . . .
H6 H 0.4161 0.4146 0.6199 0.026 Uiso 1 1 calc R U . . .
C7 C 0.5188(5) 0.3493(3) 0.5495(4) 0.0201(11) Uani 1 1 d . . . . .
C8 C 0.5448(4) 0.2718(3) 0.5250(4) 0.0196(11) Uani 1 1 d . . . . .
H8 H 0.6062 0.2625 0.4933 0.023 Uiso 1 1 calc R U . . .
C9 C 0.6460(5) 0.4085(3) 0.4573(4) 0.0184(10) Uani 1 1 d . . . . .
C10 C 0.5829(5) 0.4262(3) 0.3474(4) 0.0202(11) Uani 1 1 d . . . . .
H10 H 0.4946 0.4401 0.3193 0.024 Uiso 1 1 calc R U . . .
C11 C 0.6540(4) 0.4229(3) 0.2785(4) 0.0163(10) Uani 1 1 d . . . . .
C12 C 0.5876(5) 0.4463(3) 0.1598(4) 0.0191(10) Uani 1 1 d . . . . .
C13 C 0.7850(4) 0.4001(3) 0.3207(4) 0.0179(10) Uani 1 1 d . . . . .
H13 H 0.8316 0.3962 0.2745 0.021 Uiso 1 1 calc R U . . .
C14 C 0.8451(4) 0.3833(3) 0.4314(4) 0.0178(10) Uani 1 1 d . . . . .
C15 C 0.7773(4) 0.3876(3) 0.5019(4) 0.0196(11) Uani 1 1 d . . . . .
H15 H 0.8187 0.3769 0.5769 0.024 Uiso 1 1 calc R U . . .
C16 C 1.0474(4) 0.3497(3) 0.4174(4) 0.0194(11) Uani 1 1 d . . . . .
C17 C 1.0869(4) 0.4132(3) 0.3710(4) 0.0202(11) Uani 1 1 d . . . . .
H17 H 1.0636 0.4649 0.3821 0.024 Uiso 1 1 calc R U . . .
C18 C 1.1614(4) 0.4000(3) 0.3077(4) 0.0157(10) Uani 1 1 d . . . . .
C19 C 1.1907(4) 0.4684(3) 0.2453(4) 0.0184(10) Uani 1 1 d . . . . .
C20 C 1.2017(4) 0.3226(3) 0.2967(4) 0.0186(10) Uani 1 1 d . . . . .
H20 H 1.2531 0.3135 0.2554 0.022 Uiso 1 1 calc R U . . .
C21 C 1.1652(4) 0.2591(3) 0.3476(4) 0.0176(10) Uani 1 1 d . . . . .
C22 C 1.2087(5) 0.1758(3) 0.3405(4) 0.0208(11) Uani 1 1 d . . . . .
C29 C 1.0861(5) 0.2727(3) 0.4064(4) 0.0216(11) Uani 1 1 d . . . . .
H29 H 1.0589 0.2302 0.4385 0.026 Uiso 1 1 calc R U . . .
O1 O 0.6025(3) 0.11344(19) 0.4943(3) 0.0276(9) Uani 1 1 d . . . . .
O2 O 0.4316(3) 0.06982(19) 0.5314(3) 0.0247(8) Uani 1 1 d . . . . .
O3 O 0.1957(4) 0.2569(2) 0.6775(4) 0.0440(11) Uani 1 1 d . . . . .
H3A H 0.1460 0.2705 0.7080 0.066 Uiso 1 1 calc R U . . .
O4 O 0.2661(4) 0.3817(2) 0.7177(4) 0.0439(11) Uani 1 1 d . . . . .
O5 O 0.5783(3) 0.41625(19) 0.5280(3) 0.0219(8) Uani 1 1 d . . . . .
O6 O 0.4770(3) 0.4784(2) 0.1313(3) 0.0298(9) Uani 1 1 d . . . . .
O7 O 0.6459(3) 0.43320(19) 0.0938(3) 0.0233(8) Uani 1 1 d . . . . .
O8 O 0.9750(3) 0.3612(2) 0.4832(3) 0.0257(9) Uani 1 1 d . . . . .
O9 O 1.1761(3) 0.12048(19) 0.3874(3) 0.0242(8) Uani 1 1 d . . . . .
O10 O 1.2829(4) 0.1670(2) 0.2842(3) 0.0283(8) Uani 1 1 d . . . . .
H10A H 1.2985 0.1194 0.2805 0.042 Uiso 1 1 calc R U . . .
O11 O 1.2584(3) 0.4564(2) 0.1898(3) 0.0253(8) Uani 1 1 d . . . . .
O12 O 1.1404(3) 0.53543(19) 0.2526(3) 0.0235(8) Uani 1 1 d . . . . .
O13 O 0.8663(4) 0.1133(2) 0.4492(3) 0.0435(11) Uani 1 1 d . . . . .
H13A H 0.8463 0.1201 0.3771 0.065 Uiso 1 1 d R U . . .
H13B H 0.9247 0.1204 0.5000 0.065 Uiso 1 1 d R U . . .
O14 O 0.6295(3) 0.0314(2) 0.3195(3) 0.0281(8) Uani 1 1 d D . . . .
H14A H 0.6365 0.0595 0.2685 0.042 Uiso 1 1 d DR U . . .
H14B H 0.5503 0.0328 0.3050 0.042 Uiso 1 1 d DR U . . .
O15 O 0.0437(5) 0.2903(3) 0.7827(4) 0.0775(17) Uani 1 1 d . . . . .
H15A H -0.0244 0.2641 0.7568 0.116 Uiso 1 1 d R U . . .
H15B H 0.0463 0.3088 0.8417 0.116 Uiso 1 1 d R U . . .

loop_
_atom_site_aniso_label
_atom_site_aniso_U_11
_atom_site_aniso_U_22
_atom_site_aniso_U_33
_atom_site_aniso_U_23
_atom_site_aniso_U_13
_atom_site_aniso_U_12
Eu1 0.01686(11) 0.01346(11) 0.01612(11) -0.00009(11) 0.01022(8) -0.00078(12)
C1 0.021(2) 0.022(3) 0.021(3) 0.000(2) 0.012(3) 0.003(2)
C2 0.016(2) 0.019(3) 0.019(3) 0.001(2) 0.007(2) -0.0004(19)
C3 0.018(2) 0.023(3) 0.017(3) 0.000(2) 0.007(2) -0.002(2)
C4 0.022(3) 0.024(3) 0.017(3) -0.003(2) 0.014(2) -0.001(2)
C5 0.028(3) 0.026(3) 0.027(3) -0.002(2) 0.016(2) 0.000(2)
C6 0.028(3) 0.020(3) 0.023(3) -0.002(2) 0.015(2) 0.003(2)
C7 0.023(3) 0.021(3) 0.020(3) 0.003(2) 0.011(2) 0.001(2)
C8 0.019(2) 0.021(3) 0.022(3) 0.002(2) 0.012(2) 0.002(2)
C9 0.024(3) 0.014(2) 0.026(3) -0.001(2) 0.020(2) -0.003(2)
C10 0.017(2) 0.020(3) 0.025(3) 0.000(2) 0.010(2) 0.001(2)
C11 0.018(2) 0.016(2) 0.016(3) -0.0018(19) 0.008(2) -0.0011(19)
C12 0.023(3) 0.017(3) 0.020(3) -0.002(2) 0.011(2) -0.003(2)
C13 0.022(3) 0.019(3) 0.017(3) 0.001(2) 0.013(2) 0.001(2)
C14 0.015(2) 0.018(2) 0.022(3) 0.002(2) 0.008(2) 0.0027(19)
C15 0.023(3) 0.021(3) 0.017(3) 0.001(2) 0.011(2) 0.000(2)
C16 0.019(2) 0.029(3) 0.014(3) 0.004(2) 0.011(2) 0.003(2)
C17 0.023(3) 0.018(3) 0.022(3) 0.000(2) 0.010(2) 0.005(2)
C18 0.012(2) 0.018(2) 0.018(3) 0.0022(19) 0.0055(19) -0.0013(19)
C19 0.011(2) 0.021(3) 0.022(3) 0.000(2) 0.005(2) -0.0016(19)
C20 0.017(2) 0.025(3) 0.017(3) -0.001(2) 0.010(2) 0.002(2)
C21 0.017(2) 0.017(2) 0.018(3) -0.001(2) 0.005(2) 0.0007(19)
C22 0.022(3) 0.018(3) 0.020(3) 0.002(2) 0.006(2) 0.003(2)
C29 0.021(3) 0.021(3) 0.021(3) 0.010(2) 0.007(2) 0.002(2)
O1 0.032(2) 0.0178(19) 0.044(2) -0.0014(16) 0.0263(19) 0.0039(15)
O2 0.0254(19) 0.0150(18) 0.038(2) 0.0005(15) 0.0167(17) -0.0050(15)
O3 0.052(3) 0.031(2) 0.073(3) -0.001(2) 0.051(2) -0.004(2)
O4 0.050(3) 0.041(3) 0.058(3) -0.021(2) 0.040(2) -0.010(2)
O5 0.0309(19) 0.0180(18) 0.029(2) -0.0003(15) 0.0248(17) -0.0019(15)
O6 0.0189(17) 0.043(2) 0.027(2) 0.0052(16) 0.0079(15) 0.0085(16)
O7 0.0262(19) 0.0260(19) 0.021(2) 0.0050(15) 0.0118(16) 0.0022(15)
O8 0.020(2) 0.041(2) 0.020(2) 0.0113(16) 0.0123(18) 0.0109(16)
O9 0.030(2) 0.0172(18) 0.028(2) 0.0063(15) 0.0132(17) 0.0017(15)
O10 0.037(2) 0.0172(18) 0.040(2) 0.0000(17) 0.0247(19) 0.0043(16)
O11 0.0278(19) 0.028(2) 0.029(2) 0.0035(16) 0.0208(17) 0.0008(15)
O12 0.0258(19) 0.0170(18) 0.035(2) 0.0037(15) 0.0191(17) 0.0011(15)
O13 0.042(2) 0.045(3) 0.039(3) 0.011(2) 0.009(2) -0.014(2)
O14 0.0226(18) 0.040(2) 0.024(2) 0.0090(16) 0.0107(16) -0.0006(16)
O15 0.087(4) 0.083(4) 0.098(4) 0.003(3) 0.075(4) 0.008(3)

loop_
_atom_type_symbol
_atom_type_description
_atom_type_scat_dispersion_real
_atom_type_scat_dispersion_imag
_atom_type_scat_source
C C 0.0033 0.0016 'International Tables Vol C Tables 4.2.6.8 and 6.1.1.4'
H H 0.0000 0.0000 'International Tables Vol C Tables 4.2.6.8 and 6.1.1.4'
O O 0.0106 0.0060 'International Tables Vol C Tables 4.2.6.8 and 6.1.1.4'
Eu Eu -0.1578 3.6682 'International Tables Vol C Tables 4.2.6.8 and 6.1.1.4'

loop_
_geom_angle_atom_site_label_1
_geom_angle_atom_site_label_2
_geom_angle_atom_site_label_3
_geom_angle
_geom_angle_site_symmetry_1
_geom_angle_site_symmetry_3
_geom_angle_publ_flag
O2 Eu1 O6 147.14(12) 3_656 4_666 ?
O2 Eu1 O11 94.06(12) 3_656 4_566 ?
O6 Eu1 O11 72.98(11) 4_666 4_566 ?
O2 Eu1 O7 97.52(11) 3_656 2_645 ?
O6 Eu1 O7 82.34(11) 4_666 2_645 ?
O11 Eu1 O7 149.76(12) 4_566 2_645 ?
O2 Eu1 O9 74.21(11) 3_656 3_756 ?
O6 Eu1 O9 73.88(12) 4_666 3_756 ?
O11 Eu1 O9 80.19(11) 4_566 3_756 ?
O7 Eu1 O9 76.30(11) 2_645 3_756 ?
O2 Eu1 O1 81.28(12) 3_656 . ?
O6 Eu1 O1 119.60(12) 4_666 . ?
O11 Eu1 O1 69.62(12) 4_566 . ?
O7 Eu1 O1 139.76(12) 2_645 . ?
O9 Eu1 O1 139.35(11) 3_756 . ?
O2 Eu1 O14 73.55(12) 3_656 . ?
O6 Eu1 O14 135.45(11) 4_666 . ?
O11 Eu1 O14 138.54(11) 4_566 . ?
O7 Eu1 O14 71.69(11) 2_645 . ?
O9 Eu1 O14 130.35(11) 3_756 . ?
O1 Eu1 O14 69.44(12) . . ?
O2 Eu1 O13 144.17(13) 3_656 . ?
O6 Eu1 O13 68.19(12) 4_666 . ?
O11 Eu1 O13 107.83(13) 4_566 . ?
O7 Eu1 O13 77.75(13) 2_645 . ?
O9 Eu1 O13 136.22(12) 3_756 . ?
O1 Eu1 O13 80.36(12) . . ?
O14 Eu1 O13 71.26(12) . . ?
O2 Eu1 H13B 159.4 3_656 . ?
O6 Eu1 H13B 53.4 4_666 . ?
O11 Eu1 H13B 96.8 4_566 . ?
O7 Eu1 H13B 81.7 2_645 . ?
O9 Eu1 H13B 124.9 3_756 . ?
O1 Eu1 H13B 86.1 . . ?
O14 Eu1 H13B 86.8 . . ?
O13 Eu1 H13B 15.6 . . ?
O2 C1 O1 124.4(4) . . ?
O2 C1 C2 118.1(4) . . ?
O1 C1 C2 117.5(4) . . ?
C3 C2 C8 120.5(4) . . ?
C3 C2 C1 120.0(4) . . ?
C8 C2 C1 119.5(4) . . ?
C4 C3 C2 119.5(4) . . ?
C4 C3 H3 120.2 . . ?
C2 C3 H3 120.2 . . ?
C6 C4 C3 121.1(4) . . ?
C6 C4 C5 117.4(4) . . ?
C3 C4 C5 121.5(4) . . ?
O4 C5 O3 122.9(5) . . ?
O4 C5 C4 122.7(5) . . ?
O3 C5 C4 114.3(4) . . ?
C4 C6 C7 119.4(4) . . ?
C4 C6 H6 120.3 . . ?
C7 C6 H6 120.3 . . ?
O5 C7 C6 115.8(4) . . ?
O5 C7 C8 123.8(4) . . ?
C6 C7 C8 120.4(4) . . ?
C7 C8 C2 119.1(4) . . ?
C7 C8 H8 120.5 . . ?
C2 C8 H8 120.5 . . ?
C10 C9 C15 122.3(4) . . ?
C10 C9 O5 119.2(4) . . ?
C15 C9 O5 118.5(4) . . ?
C9 C10 C11 118.7(4) . . ?
C9 C10 H10 120.7 . . ?
C11 C10 H10 120.7 . . ?
C13 C11 C10 120.2(4) . . ?
C13 C11 C12 120.9(4) . . ?
C10 C11 C12 118.9(4) . . ?
O6 C12 O7 123.6(4) . . ?
O6 C12 C11 117.5(4) . . ?
O7 C12 C11 118.9(4) . . ?
C14 C13 C11 119.5(4) . . ?
C14 C13 H13 120.3 . . ?
C11 C13 H13 120.3 . . ?
C13 C14 O8 124.8(4) . . ?
C13 C14 C15 121.4(4) . . ?
O8 C14 C15 113.8(4) . . ?
C9 C15 C14 118.0(4) . . ?
C9 C15 H15 121.0 . . ?
C14 C15 H15 121.0 . . ?
C17 C16 C29 121.0(4) . . ?
C17 C16 O8 121.1(4) . . ?
C29 C16 O8 117.7(4) . . ?
C16 C17 C18 119.9(4) . . ?
C16 C17 H17 120.1 . . ?
C18 C17 H17 120.1 . . ?
C17 C18 C20 119.5(4) . . ?
C17 C18 C19 119.9(4) . . ?
C20 C18 C19 120.5(4) . . ?
O11 C19 O12 124.2(4) . . ?
O11 C19 C18 119.6(4) . . ?
O12 C19 C18 116.2(4) . . ?
C21 C20 C18 120.0(4) . . ?
C21 C20 H20 120.0 . . ?
C18 C20 H20 120.0 . . ?
C29 C21 C20 119.8(4) . . ?
C29 C21 C22 118.2(4) . . ?
C20 C21 C22 122.0(4) . . ?
O9 C22 O10 124.0(4) . . ?
O9 C22 C21 120.7(4) . . ?
O10 C22 C21 115.3(4) . . ?
C21 C29 C16 119.6(4) . . ?
C21 C29 H29 120.2 . . ?
C16 C29 H29 120.2 . . ?
C1 O1 Eu1 135.3(3) . . ?
C1 O2 Eu1 157.1(3) . 3_656 ?
C5 O3 H3A 109.5 . . ?
C7 O5 C9 118.2(3) . . ?
C12 O6 Eu1 153.3(3) . 4_565 ?
C12 O7 Eu1 139.7(3) . 2_655 ?
C14 O8 C16 117.6(4) . . ?
C22 O9 Eu1 145.6(3) . 3_756 ?
C22 O10 H10A 109.5 . . ?
C19 O11 Eu1 137.5(3) . 4_665 ?
Eu1 O13 H13A 119.6 . . ?
Eu1 O13 H13B 100.2 . . ?
H13A O13 H13B 135.6 . . ?
Eu1 O14 H14A 137.3 . . ?
Eu1 O14 H14B 113.3 . . ?
H14A O14 H14B 101.9 . . ?
H15A O15 H15B 107.1 . . ?

loop_
_geom_bond_atom_site_label_1
_geom_bond_atom_site_label_2
_geom_bond_distance
_geom_bond_site_symmetry_2
_geom_bond_publ_flag
Eu1 O2 2.312(3) 3_656 ?
Eu1 O6 2.341(3) 4_666 ?
Eu1 O11 2.382(3) 4_566 ?
Eu1 O7 2.388(3) 2_645 ?
Eu1 O9 2.433(3) 3_756 ?
Eu1 O1 2.433(3) . ?
Eu1 O14 2.441(3) . ?
Eu1 O13 2.484(4) . ?
Eu1 H13B 2.7159 . ?
C1 O2 1.249(5) . ?
C1 O1 1.276(5) . ?
C1 C2 1.504(6) . ?
C2 C3 1.379(6) . ?
C2 C8 1.396(6) . ?
C3 C4 1.379(6) . ?
C3 H3 0.9300 . ?
C4 C6 1.377(6) . ?
C4 C5 1.481(6) . ?
C5 O4 1.219(6) . ?
C5 O3 1.307(6) . ?
C6 C7 1.390(6) . ?
C6 H6 0.9300 . ?
C7 O5 1.379(5) . ?
C7 C8 1.390(6) . ?
C8 H8 0.9300 . ?
C9 C10 1.373(7) . ?
C9 C15 1.385(6) . ?
C9 O5 1.395(5) . ?
C10 C11 1.398(6) . ?
C10 H10 0.9300 . ?
C11 C13 1.390(6) . ?
C11 C12 1.499(6) . ?
C12 O6 1.252(5) . ?
C12 O7 1.273(5) . ?
C13 C14 1.376(6) . ?
C13 H13 0.9300 . ?
C14 O8 1.383(5) . ?
C14 C15 1.389(6) . ?
C15 H15 0.9300 . ?
C16 C17 1.372(6) . ?
C16 C29 1.381(7) . ?
C16 O8 1.388(5) . ?
C17 C18 1.384(6) . ?
C17 H17 0.9300 . ?
C18 C20 1.393(6) . ?
C18 C19 1.509(6) . ?
C19 O11 1.236(5) . ?
C19 O12 1.271(5) . ?
C20 C21 1.390(6) . ?
C20 H20 0.9300 . ?
C21 C29 1.381(6) . ?
C21 C22 1.489(6) . ?
C22 O9 1.236(5) . ?
C22 O10 1.297(6) . ?
C29 H29 0.9300 . ?
O2 Eu1 2.312(3) 3_656 ?
O3 H3A 0.8200 . ?
O6 Eu1 2.341(3) 4_565 ?
O7 Eu1 2.388(3) 2_655 ?
O9 Eu1 2.433(3) 3_756 ?
O10 H10A 0.8200 . ?
O11 Eu1 2.382(3) 4_665 ?
O13 H13A 0.8910 . ?
O13 H13B 0.7407 . ?
O14 H14A 0.8432 . ?
O14 H14B 0.8200 . ?
O15 H15A 0.8231 . ?
O15 H15B 0.8210 . ?

loop_
_geom_torsion_atom_site_label_1
_geom_torsion_atom_site_label_2
_geom_torsion_atom_site_label_3
_geom_torsion_atom_site_label_4
_geom_torsion
_geom_torsion_site_symmetry_1
_geom_torsion_site_symmetry_2
_geom_torsion_site_symmetry_3
_geom_torsion_site_symmetry_4
_geom_torsion_publ_flag
O2 C1 C2 C3 9.2(7) . . . . ?
O1 C1 C2 C3 -169.4(4) . . . . ?
O2 C1 C2 C8 -171.2(4) . . . . ?
O1 C1 C2 C8 10.2(7) . . . . ?
C8 C2 C3 C4 -1.8(7) . . . . ?
C1 C2 C3 C4 177.8(4) . . . . ?
C2 C3 C4 C6 2.1(7) . . . . ?
C2 C3 C4 C5 -179.0(4) . . . . ?
C6 C4 C5 O4 -13.0(8) . . . . ?
C3 C4 C5 O4 168.1(5) . . . . ?
C6 C4 C5 O3 167.6(5) . . . . ?
C3 C4 C5 O3 -11.3(7) . . . . ?
C3 C4 C6 C7 0.0(7) . . . . ?
C5 C4 C6 C7 -178.9(5) . . . . ?
C4 C6 C7 O5 179.1(4) . . . . ?
C4 C6 C7 C8 -2.4(7) . . . . ?
O5 C7 C8 C2 -178.9(4) . . . . ?
C6 C7 C8 C2 2.7(7) . . . . ?
C3 C2 C8 C7 -0.5(7) . . . . ?
C1 C2 C8 C7 179.9(4) . . . . ?
C15 C9 C10 C11 0.0(7) . . . . ?
O5 C9 C10 C11 176.1(4) . . . . ?
C9 C10 C11 C13 1.7(7) . . . . ?
C9 C10 C11 C12 -176.8(4) . . . . ?
C13 C11 C12 O6 -168.7(4) . . . . ?
C10 C11 C12 O6 9.8(6) . . . . ?
C13 C11 C12 O7 10.9(7) . . . . ?
C10 C11 C12 O7 -170.6(4) . . . . ?
C10 C11 C13 C14 -2.1(7) . . . . ?
C12 C11 C13 C14 176.4(4) . . . . ?
C11 C13 C14 O8 -179.0(4) . . . . ?
C11 C13 C14 C15 0.8(7) . . . . ?
C10 C9 C15 C14 -1.3(7) . . . . ?
O5 C9 C15 C14 -177.4(4) . . . . ?
C13 C14 C15 C9 0.8(7) . . . . ?
O8 C14 C15 C9 -179.3(4) . . . . ?
C29 C16 C17 C18 3.1(7) . . . . ?
O8 C16 C17 C18 178.6(4) . . . . ?
C16 C17 C18 C20 -3.5(7) . . . . ?
C16 C17 C18 C19 172.5(4) . . . . ?
C17 C18 C19 O11 179.2(4) . . . . ?
C20 C18 C19 O11 -4.8(7) . . . . ?
C17 C18 C19 O12 -1.9(6) . . . . ?
C20 C18 C19 O12 174.0(4) . . . . ?
C17 C18 C20 C21 1.1(7) . . . . ?
C19 C18 C20 C21 -174.9(4) . . . . ?
C18 C20 C21 C29 1.7(7) . . . . ?
C18 C20 C21 C22 -178.5(4) . . . . ?
C29 C21 C22 O9 -1.0(7) . . . . ?
C20 C21 C22 O9 179.2(4) . . . . ?
C29 C21 C22 O10 -179.9(4) . . . . ?
C20 C21 C22 O10 0.3(7) . . . . ?
C20 C21 C29 C16 -2.2(7) . . . . ?
C22 C21 C29 C16 178.0(4) . . . . ?
C17 C16 C29 C21 -0.2(7) . . . . ?
O8 C16 C29 C21 -175.9(4) . . . . ?
O2 C1 O1 Eu1 -29.6(8) . . . . ?
C2 C1 O1 Eu1 148.9(3) . . . . ?
O1 C1 O2 Eu1 -109.2(8) . . . 3_656 ?
C2 C1 O2 Eu1 72.3(9) . . . 3_656 ?
C6 C7 O5 C9 -167.2(4) . . . . ?
C8 C7 O5 C9 14.4(7) . . . . ?
C10 C9 O5 C7 94.9(5) . . . . ?
C15 C9 O5 C7 -88.8(5) . . . . ?
O7 C12 O6 Eu1 46.1(10) . . . 4_565 ?
C11 C12 O6 Eu1 -134.3(6) . . . 4_565 ?
O6 C12 O7 Eu1 66.3(7) . . . 2_655 ?
C11 C12 O7 Eu1 -113.2(5) . . . 2_655 ?
C13 C14 O8 C16 -4.8(7) . . . . ?
C15 C14 O8 C16 175.4(4) . . . . ?
C17 C16 O8 C14 73.0(6) . . . . ?
C29 C16 O8 C14 -111.4(5) . . . . ?
O10 C22 O9 Eu1 34.2(9) . . . 3_756 ?
C21 C22 O9 Eu1 -144.7(4) . . . 3_756 ?
O12 C19 O11 Eu1 -40.6(7) . . . 4_665 ?
C18 C19 O11 Eu1 138.1(4) . . . 4_665 ?
